data_2214577
loop_
_publ_author_name
'Lin-Xia Xiao'
'De-Qing Shi'

_publ_section_title
;Diethyl
 {2-[(4-chlorophenoxy)methyl]-9-(methylsulfanyl)-7<i>H</i>-pyrazolo[4,3-<i>d</i>][1,2,4]-triazolo[1,5-<i>d</i>]pyrimidin-7-yl}(phenyl)methylphosphonate
;
_journal_coeditor_code CF2126
_journal_issue 8
_journal_name_full 'Acta Crystallographica Section E'
_journal_page_first o3613
_journal_page_last o3613
_journal_paper_doi 10.1107/S1600536807035532
_journal_volume 63
_journal_year 2007
_chemical_formula_iupac 'C25 H26 Cl N6 O4 P S'
_chemical_formula_moiety 'C25 H26 Cl N6 O4 P S'
_chemical_formula_sum 'C25 H26 Cl N6 O4 P S'
_chemical_formula_weight 573.00
_chemical_name_systematic
;
Diethyl {2-[(4-chlorophenoxy)methyl]-9-(methylsulfanyl)-7H-pyrazolo[4,3-
d][1,2,4]triazolo[1,5-d]pyrimidin-7-yl}(phenyl)methylphosphonate
;
_space_group_IT_number 14
_symmetry_cell_setting monoclinic
_symmetry_space_group_name_Hall '-P 2ybc'
_symmetry_space_group_name_H-M 'P 1 21/c 1'
_atom_sites_solution_hydrogens geom
_atom_sites_solution_primary direct
_atom_sites_solution_secondary difmap
_audit_creation_method SHELXL-97
_cell_angle_alpha 90.00
_cell_angle_beta 113.515(2)
_cell_angle_gamma 90.00
_cell_formula_units_Z 4
_cell_length_a 13.8732(12)
_cell_length_b 13.5760(11)
_cell_length_c 16.2034(14)
_cell_measurement_reflns_used 4496
_cell_measurement_temperature 294(2)
_cell_measurement_theta_max 20.99
_cell_measurement_theta_min 2.22
_cell_volume 2798.4(4)
_computing_cell_refinement 'SAINT (Bruker, 2000)'
_computing_data_collection 'SMART (Bruker, 2000)'
_computing_data_reduction SAINT
_computing_molecular_graphics 'SHELXTL (Bruker, 1997)'
_computing_publication_material SHELXTL
_computing_structure_refinement 'SHELXL97 (Sheldrick, 1997)'
_computing_structure_solution 'SHELXS97 (Sheldrick, 1997)'
_diffrn_ambient_temperature 294(2)
_diffrn_measured_fraction_theta_full 1.000
_diffrn_measured_fraction_theta_max 1.000
_diffrn_measurement_device_type 'Bruker SMART CCD'
_diffrn_measurement_method '\f and \w scans'
_diffrn_radiation_monochromator graphite
_diffrn_radiation_source 'fine-focus sealed tube'
_diffrn_radiation_type MoK\a
_diffrn_radiation_wavelength 0.71073
_diffrn_reflns_av_R_equivalents 0.1078
_diffrn_reflns_av_sigmaI/netI 0.0747
_diffrn_reflns_limit_h_max 17
_diffrn_reflns_limit_h_min -17
_diffrn_reflns_limit_k_max 16
_diffrn_reflns_limit_k_min -15
_diffrn_reflns_limit_l_max 19
_diffrn_reflns_limit_l_min -19
_diffrn_reflns_number 26250
_diffrn_reflns_theta_full 26.00
_diffrn_reflns_theta_max 26.00
_diffrn_reflns_theta_min 1.60
_diffrn_standards_number 0
_exptl_absorpt_coefficient_mu 0.310
_exptl_absorpt_correction_T_max 0.970
_exptl_absorpt_correction_T_min 0.941
_exptl_absorpt_correction_type multi-scan
_exptl_absorpt_process_details '(SADABS; Sheldrick, 2001)'
_exptl_crystal_colour colorless
_exptl_crystal_density_diffrn 1.360
_exptl_crystal_density_method 'not measured'
_exptl_crystal_description plate
_exptl_crystal_F_000 1192
_exptl_crystal_size_max 0.20
_exptl_crystal_size_mid 0.20
_exptl_crystal_size_min 0.10
_refine_diff_density_max 0.507
_refine_diff_density_min -0.273
_refine_ls_extinction_method none
_refine_ls_goodness_of_fit_ref 0.935
_refine_ls_hydrogen_treatment constr
_refine_ls_matrix_type full
_refine_ls_number_parameters 346
_refine_ls_number_reflns 5485
_refine_ls_number_restraints 0
_refine_ls_restrained_S_all 0.935
_refine_ls_R_factor_all 0.0948
_refine_ls_R_factor_gt 0.0591
_refine_ls_shift/su_max 0.000
_refine_ls_shift/su_mean 0.000
_refine_ls_structure_factor_coef Fsqd
_refine_ls_weighting_details 'calc w=1/[\s^2^(Fo^2^)+(0.0775P)^2^+0.0000P] where P=(Fo^2^+2Fc^2^)/3'
_refine_ls_weighting_scheme calc
_refine_ls_wR_factor_gt 0.1364
_refine_ls_wR_factor_ref 0.1502
_reflns_number_gt 3386
_reflns_number_total 5485
_reflns_threshold_expression I>2\s(I)
_cod_data_source_file cf2126.cif
_cod_data_source_block I
_cod_depositor_comments
;
The following automatic conversions were performed:
'_symmetry_cell_setting' value 'Monoclinic' changed to 'monoclinic'
according to '/home/saulius/struct/CIF-dictionaries/cif_core.dic'
dictionary named 'cif_core.dic' version 2.4.1 from 2010-06-29.

Automatic conversion script
Id: cif_fix_enum 1527 2010-12-29 10:47:43Z saulius 

The following automatic conversions were performed:

'_symmetry_cell_setting' value 'Monoclinic' changed to 'monoclinic'
according to /home/saulius/struct/CIF-dictionaries/cif_core.dic
dictionary named 'cif_core.dic' version 2.4.1 from 2010-06-29.

Automatic conversion script
Id: cif_fix_values 1715 2011-07-08 13:25:40Z adriana 
;
_cod_original_sg_symbol_H-M 'P 21/c'
_cod_database_code 2214577
_cod_database_fobs_code 2214577

loop_
_symmetry_equiv_pos_as_xyz
'x, y, z'
'-x, y+1/2, -z+1/2'
'-x, -y, -z'
'x, -y-1/2, z-1/2'

loop_
_atom_site_type_symbol
_atom_site_label
_atom_site_fract_x
_atom_site_fract_y
_atom_site_fract_z
_atom_site_U_iso_or_equiv
_atom_site_adp_type
_atom_site_calc_flag
_atom_site_refinement_flags
_atom_site_occupancy
C C1 -0.1149(2) 0.5777(2) 0.75100(19) 0.0508(7) Uani d . 1
C C2 -0.0868(2) 0.5265(2) 0.6910(2) 0.0557(8) Uani d . 1
H H2 -0.0980 0.4589 0.6843 0.067 Uiso calc R 1
C C3 -0.0417(2) 0.57556(19) 0.64043(19) 0.0508(7) Uani d . 1
H H3 -0.0210 0.5412 0.6006 0.061 Uiso calc R 1
C C4 -0.0279(2) 0.6763(2) 0.64991(18) 0.0451(7) Uani d . 1
C C5 -0.0550(2) 0.72648(19) 0.71144(19) 0.0518(7) Uani d . 1
H H5 -0.0433 0.7940 0.7189 0.062 Uiso calc R 1
C C6 -0.0990(2) 0.6773(2) 0.7617(2) 0.0522(7) Uani d . 1
H H6 -0.1180 0.7113 0.8028 0.063 Uiso calc R 1
C C7 0.0502(2) 0.68771(19) 0.5432(2) 0.0487(7) Uani d . 1
H H7A -0.0041 0.6472 0.5000 0.058 Uiso calc R 1
H H7B 0.1097 0.6460 0.5769 0.058 Uiso calc R 1
C C8 0.08293(19) 0.76692(19) 0.49599(18) 0.0408(6) Uani d . 1
C C9 0.15006(18) 0.83186(18) 0.41392(17) 0.0383(6) Uani d . 1
C C10 0.19804(18) 0.86846(17) 0.35807(17) 0.0372(6) Uani d . 1
C C11 0.19344(18) 0.96985(18) 0.34508(17) 0.0379(6) Uani d . 1
C C12 0.1020(2) 1.00255(18) 0.42829(19) 0.0456(7) Uani d . 1
H H12 0.0675 1.0450 0.4526 0.055 Uiso calc R 1
C C13 0.2525(2) 0.83244(19) 0.30701(18) 0.0441(7) Uani d . 1
C C14 0.3413(3) 0.7131(3) 0.2211(3) 0.0995(14) Uani d . 1
H H14A 0.2925 0.7369 0.1639 0.149 Uiso calc R 1
H H14B 0.3643 0.6482 0.2140 0.149 Uiso calc R 1
H H14C 0.4008 0.7565 0.2441 0.149 Uiso calc R 1
C C15 0.2671(2) 1.08765(18) 0.26658(18) 0.0421(6) Uani d . 1
H H15 0.2141 1.1318 0.2722 0.051 Uiso calc R 1
C C16 0.3721(2) 1.1259(2) 0.33355(19) 0.0453(7) Uani d . 1
C C17 0.4588(3) 1.0674(2) 0.3706(2) 0.0709(10) Uani d . 1
H H17 0.4548 1.0014 0.3543 0.085 Uiso calc R 1
C C18 0.5531(3) 1.1053(3) 0.4323(3) 0.0866(12) Uani d . 1
H H18 0.6115 1.0645 0.4573 0.104 Uiso calc R 1
C C19 0.5600(3) 1.2017(3) 0.4563(2) 0.0765(10) Uani d . 1
H H19 0.6231 1.2273 0.4973 0.092 Uiso calc R 1
C C20 0.4743(3) 1.2605(3) 0.4199(3) 0.0808(11) Uani d . 1
H H20 0.4788 1.3266 0.4362 0.097 Uiso calc R 1
C C21 0.3804(2) 1.2231(2) 0.3590(2) 0.0699(10) Uani d . 1
H H21 0.3220 1.2640 0.3350 0.084 Uiso calc R 1
C C22 0.3442(4) 0.9654(3) 0.0871(3) 0.0991(14) Uani d . 1
H H22A 0.2788 0.9305 0.0742 0.119 Uiso calc R 1
H H22B 0.4015 0.9218 0.1218 0.119 Uiso calc R 1
C C23 0.3527(4) 0.9898(3) 0.0029(3) 0.1031(14) Uani d . 1
H H23A 0.2944 1.0306 -0.0328 0.155 Uiso calc R 1
H H23B 0.3520 0.9303 -0.0294 0.155 Uiso calc R 1
H H23C 0.4172 1.0246 0.0154 0.155 Uiso calc R 1
C C24 0.2595(3) 1.2565(3) 0.0636(2) 0.0849(11) Uani d . 1
H H24A 0.1950 1.2935 0.0339 0.102 Uiso calc R 1
H H24B 0.2643 1.2079 0.0214 0.102 Uiso calc R 1
C C25 0.3491(4) 1.3229(4) 0.0895(3) 0.1304(18) Uani d . 1
H H25A 0.3501 1.3646 0.1377 0.196 Uiso calc R 1
H H25B 0.3434 1.3628 0.0388 0.196 Uiso calc R 1
H H25C 0.4129 1.2853 0.1091 0.196 Uiso calc R 1
Cl Cl1 -0.17098(9) 0.51602(7) 0.81553(7) 0.0888(4) Uani d . 1
N N1 0.13835(16) 0.74467(15) 0.44512(15) 0.0419(5) Uani d . 1
N N2 0.05817(17) 0.86038(15) 0.49857(15) 0.0461(6) Uani d . 1
N N3 0.10306(16) 0.90381(14) 0.44590(14) 0.0401(5) Uani d . 1
N N4 0.14721(16) 1.03871(15) 0.37903(15) 0.0430(5) Uani d . 1
N N5 0.24196(17) 0.99000(14) 0.28979(15) 0.0423(5) Uani d . 1
N N6 0.28024(17) 0.90563(15) 0.26614(16) 0.0482(6) Uani d . 1
O O1 0.01191(16) 0.73385(14) 0.60181(14) 0.0632(6) Uani d . 1
O O2 0.14870(16) 1.04858(16) 0.08870(14) 0.0684(6) Uani d . 1
O O3 0.25682(18) 1.20711(13) 0.14157(14) 0.0650(6) Uani d . 1
O O4 0.34735(17) 1.05220(16) 0.13979(15) 0.0686(6) Uani d . 1
P P1 0.24715(6) 1.09311(5) 0.14878(5) 0.0484(2) Uani d . 1
S S1 0.27892(8) 0.70881(5) 0.29756(6) 0.0705(3) Uani d . 1

loop_
_atom_site_aniso_label
_atom_site_aniso_U_11
_atom_site_aniso_U_22
_atom_site_aniso_U_33
_atom_site_aniso_U_12
_atom_site_aniso_U_13
_atom_site_aniso_U_23
C1 0.0521(17) 0.0527(19) 0.0503(18) -0.0048(14) 0.0232(15) 0.0076(15)
C2 0.072(2) 0.0378(16) 0.061(2) -0.0079(14) 0.0303(18) 0.0005(15)
C3 0.0659(18) 0.0376(16) 0.0561(19) -0.0010(14) 0.0318(16) -0.0004(14)
C4 0.0496(16) 0.0401(16) 0.0487(18) 0.0053(13) 0.0228(14) 0.0107(13)
C5 0.0699(19) 0.0324(15) 0.059(2) 0.0051(14) 0.0320(17) 0.0057(14)
C6 0.0608(18) 0.0460(18) 0.0562(19) 0.0099(14) 0.0300(16) 0.0065(14)
C7 0.0570(17) 0.0395(16) 0.0583(19) 0.0033(13) 0.0324(16) 0.0073(14)
C8 0.0436(15) 0.0338(15) 0.0470(17) 0.0005(12) 0.0202(14) 0.0035(12)
C9 0.0370(14) 0.0326(14) 0.0433(16) 0.0013(11) 0.0138(13) -0.0004(12)
C10 0.0395(14) 0.0273(14) 0.0450(16) -0.0008(11) 0.0173(13) -0.0014(12)
C11 0.0382(14) 0.0340(14) 0.0405(16) -0.0038(11) 0.0146(13) 0.0010(12)
C12 0.0528(16) 0.0316(15) 0.0586(19) 0.0044(12) 0.0286(15) 0.0002(13)
C13 0.0521(16) 0.0343(15) 0.0495(17) -0.0034(13) 0.0241(14) -0.0005(13)
C14 0.145(4) 0.067(2) 0.135(4) 0.019(2) 0.108(3) 0.003(2)
C15 0.0487(15) 0.0297(14) 0.0545(18) -0.0009(12) 0.0275(14) 0.0027(13)
C16 0.0493(16) 0.0399(16) 0.0519(18) -0.0064(13) 0.0258(15) 0.0022(14)
C17 0.065(2) 0.0445(19) 0.089(3) 0.0003(16) 0.015(2) 0.0056(18)
C18 0.060(2) 0.069(3) 0.102(3) 0.0019(19) 0.003(2) 0.010(2)
C19 0.062(2) 0.081(3) 0.074(3) -0.017(2) 0.013(2) -0.008(2)
C20 0.065(2) 0.060(2) 0.108(3) -0.0165(19) 0.025(2) -0.030(2)
C21 0.058(2) 0.050(2) 0.098(3) -0.0006(16) 0.026(2) -0.0136(19)
C22 0.149(4) 0.060(2) 0.138(4) 0.013(2) 0.109(3) 0.000(2)
C23 0.131(4) 0.100(3) 0.089(3) 0.027(3) 0.055(3) -0.007(2)
C24 0.128(3) 0.061(2) 0.073(3) -0.011(2) 0.048(2) 0.0154(19)
C25 0.153(4) 0.118(4) 0.149(5) -0.041(3) 0.090(4) 0.015(3)
Cl1 0.1260(8) 0.0782(7) 0.0883(7) -0.0364(6) 0.0703(7) -0.0041(5)
N1 0.0457(12) 0.0331(12) 0.0509(14) 0.0003(10) 0.0234(11) 0.0048(10)
N2 0.0529(13) 0.0383(14) 0.0559(15) -0.0023(11) 0.0311(12) 0.0022(11)
N3 0.0461(12) 0.0306(12) 0.0495(14) 0.0009(10) 0.0252(11) 0.0011(10)
N4 0.0484(13) 0.0332(12) 0.0528(15) 0.0003(10) 0.0260(12) 0.0005(11)
N5 0.0503(13) 0.0312(12) 0.0526(15) -0.0011(10) 0.0281(12) 0.0025(10)
N6 0.0592(14) 0.0358(13) 0.0593(16) 0.0009(11) 0.0338(13) -0.0003(11)
O1 0.0972(16) 0.0402(12) 0.0766(15) -0.0045(11) 0.0603(14) 0.0021(10)
O2 0.0690(14) 0.0707(15) 0.0536(13) -0.0144(12) 0.0119(12) 0.0025(11)
O3 0.1016(16) 0.0395(12) 0.0639(14) -0.0030(11) 0.0434(13) 0.0087(10)
O4 0.0833(15) 0.0649(14) 0.0787(16) 0.0024(11) 0.0547(13) -0.0039(12)
P1 0.0607(5) 0.0382(4) 0.0514(5) -0.0034(4) 0.0277(4) 0.0035(4)
S1 0.1130(7) 0.0354(4) 0.0902(7) 0.0041(4) 0.0692(6) -0.0014(4)

loop_
_atom_type_symbol
_atom_type_description
_atom_type_scat_dispersion_real
_atom_type_scat_dispersion_imag
_atom_type_scat_source
C C 0.0033 0.0016 'International Tables Vol C Tables 4.2.6.8 and 6.1.1.4'
H H 0.0000 0.0000 'International Tables Vol C Tables 4.2.6.8 and 6.1.1.4'
N N 0.0061 0.0033 'International Tables Vol C Tables 4.2.6.8 and 6.1.1.4'
O O 0.0106 0.0060 'International Tables Vol C Tables 4.2.6.8 and 6.1.1.4'
Cl Cl 0.1484 0.1585 'International Tables Vol C Tables 4.2.6.8 and 6.1.1.4'
P P 0.1023 0.0942 'International Tables Vol C Tables 4.2.6.8 and 6.1.1.4'
S S 0.1246 0.1234 'International Tables Vol C Tables 4.2.6.8 and 6.1.1.4'

loop_
_geom_angle_atom_site_label_1
_geom_angle_atom_site_label_2
_geom_angle_atom_site_label_3
_geom_angle
C6 C1 C2 120.8(3)
C6 C1 Cl1 119.0(2)
C2 C1 Cl1 120.2(2)
C1 C2 C3 120.0(3)
C1 C2 H2 120.0
C3 C2 H2 120.0
C4 C3 C2 119.1(3)
C4 C3 H3 120.5
C2 C3 H3 120.5
O1 C4 C5 114.8(2)
O1 C4 C3 124.9(2)
C5 C4 C3 120.3(2)
C6 C5 C4 120.3(3)
C6 C5 H5 119.9
C4 C5 H5 119.9
C1 C6 C5 119.5(3)
C1 C6 H6 120.2
C5 C6 H6 120.2
O1 C7 C8 107.4(2)
O1 C7 H7A 110.2
C8 C7 H7A 110.2
O1 C7 H7B 110.2
C8 C7 H7B 110.2
H7A C7 H7B 108.5
N2 C8 N1 116.6(2)
N2 C8 C7 122.7(2)
N1 C8 C7 120.6(2)
N1 C9 N3 109.9(2)
N1 C9 C10 136.2(2)
N3 C9 C10 113.9(2)
C11 C10 C9 116.2(2)
C11 C10 C13 104.9(2)
C9 C10 C13 138.9(2)
N5 C11 N4 124.6(2)
N5 C11 C10 107.3(2)
N4 C11 C10 128.1(2)
N4 C12 N3 122.2(2)
N4 C12 H12 118.9
N3 C12 H12 118.9
N6 C13 C10 111.2(2)
N6 C13 S1 124.3(2)
C10 C13 S1 124.5(2)
S1 C14 H14A 109.5
S1 C14 H14B 109.5
H14A C14 H14B 109.5
S1 C14 H14C 109.5
H14A C14 H14C 109.5
H14B C14 H14C 109.5
N5 C15 C16 112.8(2)
N5 C15 P1 110.86(17)
C16 C15 P1 115.91(17)
N5 C15 H15 105.4
C16 C15 H15 105.4
P1 C15 H15 105.4
C17 C16 C21 118.3(3)
C17 C16 C15 122.8(3)
C21 C16 C15 119.0(3)
C16 C17 C18 120.8(3)
C16 C17 H17 119.6
C18 C17 H17 119.6
C19 C18 C17 120.1(3)
C19 C18 H18 120.0
C17 C18 H18 120.0
C20 C19 C18 119.6(3)
C20 C19 H19 120.2
C18 C19 H19 120.2
C19 C20 C21 120.5(3)
C19 C20 H20 119.8
C21 C20 H20 119.8
C16 C21 C20 120.7(3)
C16 C21 H21 119.6
C20 C21 H21 119.6
O4 C22 C23 111.9(3)
O4 C22 H22A 109.2
C23 C22 H22A 109.2
O4 C22 H22B 109.2
C23 C22 H22B 109.2
H22A C22 H22B 107.9
C22 C23 H23A 109.5
C22 C23 H23B 109.5
H23A C23 H23B 109.5
C22 C23 H23C 109.5
H23A C23 H23C 109.5
H23B C23 H23C 109.5
O3 C24 C25 110.6(3)
O3 C24 H24A 109.5
C25 C24 H24A 109.5
O3 C24 H24B 109.5
C25 C24 H24B 109.5
H24A C24 H24B 108.1
C24 C25 H25A 109.5
C24 C25 H25B 109.5
H25A C25 H25B 109.5
C24 C25 H25C 109.5
H25A C25 H25C 109.5
H25B C25 H25C 109.5
C9 N1 C8 102.5(2)
C8 N2 N3 101.81(19)
C12 N3 N2 125.4(2)
C12 N3 C9 125.5(2)
N2 N3 C9 109.12(19)
C12 N4 C11 114.2(2)
C11 N5 N6 111.5(2)
C11 N5 C15 126.2(2)
N6 N5 C15 121.7(2)
C13 N6 N5 105.2(2)
C4 O1 C7 118.6(2)
C24 O3 P1 123.9(2)
C22 O4 P1 121.9(2)
O2 P1 O4 115.10(13)
O2 P1 O3 116.57(13)
O4 P1 O3 103.89(12)
O2 P1 C15 113.24(12)
O4 P1 C15 108.43(12)
O3 P1 C15 97.89(11)
C13 S1 C14 102.04(15)

loop_
_geom_bond_atom_site_label_1
_geom_bond_atom_site_label_2
_geom_bond_distance
C1 C6 1.370(4)
C1 C2 1.372(4)
C1 Cl1 1.745(3)
C2 C3 1.384(4)
C2 H2 0.930
C3 C4 1.381(4)
C3 H3 0.930
C4 O1 1.366(3)
C4 C5 1.377(4)
C5 C6 1.371(4)
C5 H5 0.930
C6 H6 0.930
C7 O1 1.407(3)
C7 C8 1.492(3)
C7 H7A 0.970
C7 H7B 0.970
C8 N2 1.320(3)
C8 N1 1.367(3)
C9 N1 1.322(3)
C9 N3 1.385(3)
C9 C10 1.411(3)
C10 C11 1.390(3)
C10 C13 1.412(3)
C11 N5 1.346(3)
C11 N4 1.367(3)
C12 N4 1.293(3)
C12 N3 1.369(3)
C12 H12 0.930
C13 N6 1.333(3)
C13 S1 1.738(3)
C14 S1 1.772(3)
C14 H14A 0.960
C14 H14B 0.960
C14 H14C 0.960
C15 N5 1.458(3)
C15 C16 1.519(4)
C15 P1 1.818(3)
C15 H15 0.980
C16 C17 1.364(4)
C16 C21 1.373(4)
C17 C18 1.389(4)
C17 H17 0.930
C18 C19 1.358(5)
C18 H18 0.930
C19 C20 1.356(5)
C19 H19 0.930
C20 C21 1.380(4)
C20 H20 0.930
C21 H21 0.930
C22 O4 1.446(4)
C22 C23 1.453(5)
C22 H22A 0.970
C22 H22B 0.970
C23 H23A 0.960
C23 H23B 0.960
C23 H23C 0.960
C24 O3 1.444(4)
C24 C25 1.456(5)
C24 H24A 0.970
C24 H24B 0.970
C25 H25A 0.960
C25 H25B 0.960
C25 H25C 0.960
N2 N3 1.374(3)
N5 N6 1.380(3)
O2 P1 1.455(2)
O3 P1 1.5619(19)
O4 P1 1.557(2)

loop_
_geom_hbond_atom_site_label_D
_geom_hbond_atom_site_label_H
_geom_hbond_atom_site_label_A
_geom_hbond_site_symmetry_A
_geom_hbond_distance_DH
_geom_hbond_distance_HA
_geom_hbond_distance_DA
_geom_hbond_angle_DHA
C22 H22A O2 . 0.97 2.49 2.948(4) 109
C17 H17 N6 . 0.93 2.61 3.238(4) 125
C15 H15 N4 . 0.98 2.60 2.991(3) 104
C7 H7A O2 2_545 0.97 2.36 3.324(4) 171
C12 H12 N2 3_576 0.93 2.53 3.450(3) 169

loop_
_geom_torsion_atom_site_label_1
_geom_torsion_atom_site_label_2
_geom_torsion_atom_site_label_3
_geom_torsion_atom_site_label_4
_geom_torsion
C6 C1 C2 C3 0.0(5)
Cl1 C1 C2 C3 -179.5(2)
C1 C2 C3 C4 -1.5(4)
C2 C3 C4 O1 -177.5(3)
C2 C3 C4 C5 2.5(4)
O1 C4 C5 C6 177.8(3)
C3 C4 C5 C6 -2.1(4)
C2 C1 C6 C5 0.4(4)
Cl1 C1 C6 C5 179.9(2)
C4 C5 C6 C1 0.7(4)
O1 C7 C8 N2 -12.1(4)
O1 C7 C8 N1 169.8(2)
N1 C9 C10 C11 -178.0(3)
N3 C9 C10 C11 1.4(3)
N1 C9 C10 C13 2.6(6)
N3 C9 C10 C13 -178.0(3)
C9 C10 C11 N5 -179.4(2)
C13 C10 C11 N5 0.2(3)
C9 C10 C11 N4 -0.7(4)
C13 C10 C11 N4 178.9(2)
C11 C10 C13 N6 0.4(3)
C9 C10 C13 N6 179.9(3)
C11 C10 C13 S1 -178.9(2)
C9 C10 C13 S1 0.5(5)
N5 C15 C16 C17 40.2(4)
P1 C15 C16 C17 -89.0(3)
N5 C15 C16 C21 -138.9(3)
P1 C15 C16 C21 91.8(3)
C21 C16 C17 C18 -0.1(5)
C15 C16 C17 C18 -179.3(3)
C16 C17 C18 C19 -0.4(6)
C17 C18 C19 C20 0.4(6)
C18 C19 C20 C21 0.1(6)
C17 C16 C21 C20 0.6(5)
C15 C16 C21 C20 179.8(3)
C19 C20 C21 C16 -0.5(6)
N3 C9 N1 C8 0.2(3)
C10 C9 N1 C8 179.7(3)
N2 C8 N1 C9 0.6(3)
C7 C8 N1 C9 178.8(2)
N1 C8 N2 N3 -1.2(3)
C7 C8 N2 N3 -179.3(2)
N4 C12 N3 N2 179.0(2)
N4 C12 N3 C9 -0.6(4)
C8 N2 N3 C12 -178.5(2)
C8 N2 N3 C9 1.2(3)
N1 C9 N3 C12 178.7(2)
C10 C9 N3 C12 -0.9(4)
N1 C9 N3 N2 -0.9(3)
C10 C9 N3 N2 179.5(2)
N3 C12 N4 C11 1.4(4)
N5 C11 N4 C12 177.7(3)
C10 C11 N4 C12 -0.7(4)
N4 C11 N5 N6 -179.5(2)
C10 C11 N5 N6 -0.8(3)
N4 C11 N5 C15 9.3(4)
C10 C11 N5 C15 -172.0(2)
C16 C15 N5 C11 86.7(3)
P1 C15 N5 C11 -141.5(2)
C16 C15 N5 N6 -83.7(3)
P1 C15 N5 N6 48.2(3)
C10 C13 N6 N5 -0.9(3)
S1 C13 N6 N5 178.5(2)
C11 N5 N6 C13 1.1(3)
C15 N5 N6 C13 172.7(2)
C5 C4 O1 C7 174.5(3)
C3 C4 O1 C7 -5.6(4)
C8 C7 O1 C4 176.9(2)
C25 C24 O3 P1 -128.6(3)
C23 C22 O4 P1 106.1(3)
C22 O4 P1 O2 -10.1(3)
C22 O4 P1 O3 -138.8(3)
C22 O4 P1 C15 117.8(3)
C24 O3 P1 O2 -66.4(3)
C24 O3 P1 O4 61.3(3)
C24 O3 P1 C15 172.6(3)
N5 C15 P1 O2 45.4(2)
C16 C15 P1 O2 175.57(18)
N5 C15 P1 O4 -83.64(19)
C16 C15 P1 O4 46.5(2)
N5 C15 P1 O3 168.81(17)
C16 C15 P1 O3 -61.0(2)
N6 C13 S1 C14 -2.3(3)
C10 C13 S1 C14 177.0(3)
